data_2215993
loop_
_publ_author_name
'Li, Hai-Lin'
'Wang, Hai-Bo'
'Yin, Jun'
'Kang, Si-Shun'
'Zeng, Hai-Su'

_publ_section_title 2-{2-[3-(3,5-Dimethoxyphenyl)-1,2,4-oxadiazol-5-yl]phenoxy}-<i>N</i>-(2,6-dimethylphenyl)acetamide
_journal_coeditor_code HK2336
_journal_issue 11
_journal_name_full 'Acta Crystallographica Section E'
_journal_page_first o4314
_journal_page_last o4314
_journal_paper_doi 10.1107/S1600536807049501
_journal_volume 63
_journal_year 2007
_chemical_formula_iupac 'C26 H25 N3 O5'
_chemical_formula_moiety 'C26 H25 N3 O5'
_chemical_formula_sum 'C26 H25 N3 O5'
_chemical_formula_weight 459.49
_chemical_name_systematic
;
2-{2-[3-(3,5-Dimethoxyphenyl)-1,2,4-oxadiazol-5-yl]phenoxy}-
N-(2,6-dimethylphenyl)acetamide
;
_space_group_IT_number 2
_symmetry_cell_setting triclinic
_symmetry_space_group_name_Hall '-P 1'
_symmetry_space_group_name_H-M 'P -1'
_atom_sites_solution_hydrogens geom
_atom_sites_solution_primary direct
_atom_sites_solution_secondary difmap
_audit_creation_method SHELXL-97
_cell_angle_alpha 95.37(3)
_cell_angle_beta 101.06(3)
_cell_angle_gamma 103.48(3)
_cell_formula_units_Z 2
_cell_length_a 7.3200(15)
_cell_length_b 12.630(3)
_cell_length_c 13.106(3)
_cell_measurement_reflns_used 25
_cell_measurement_temperature 294(2)
_cell_measurement_theta_max 13
_cell_measurement_theta_min 9
_cell_volume 1144.2(5)
_computing_cell_refinement 'CAD-4 Software (Enraf--Nonius, 1989)'
_computing_data_collection 'CAD-4 Software (Enraf--Nonius, 1989)'
_computing_data_reduction 'XCAD4 (Harms & Wocadlo, 1995)'
_computing_molecular_graphics 'SHELXTL (Siemens, 1996)'
_computing_publication_material 'SHELXTL (Siemens, 1996)'
_computing_structure_refinement 'SHELXL97 (Sheldrick, 1997)'
_computing_structure_solution 'SHELXS97 (Sheldrick, 1997)'
_diffrn_ambient_temperature 294(2)
_diffrn_measured_fraction_theta_full 0.999
_diffrn_measured_fraction_theta_max 0.999
_diffrn_measurement_device_type 'Enraf--Nonius CAD-4'
_diffrn_measurement_method \w/2\q
_diffrn_radiation_monochromator graphite
_diffrn_radiation_source 'fine-focus sealed tube'
_diffrn_radiation_type MoK\a
_diffrn_radiation_wavelength 0.71073
_diffrn_reflns_av_R_equivalents 0.0467
_diffrn_reflns_av_sigmaI/netI 0.0977
_diffrn_reflns_limit_h_max 8
_diffrn_reflns_limit_h_min -9
_diffrn_reflns_limit_k_max 15
_diffrn_reflns_limit_k_min -15
_diffrn_reflns_limit_l_max 16
_diffrn_reflns_limit_l_min 0
_diffrn_reflns_number 4846
_diffrn_reflns_theta_full 25.99
_diffrn_reflns_theta_max 25.99
_diffrn_reflns_theta_min 1.60
_diffrn_standards_decay_% 0
_diffrn_standards_interval_time 120
_diffrn_standards_number 3
_exptl_absorpt_coefficient_mu 0.094
_exptl_absorpt_correction_T_max 0.9907
_exptl_absorpt_correction_T_min 0.9894
_exptl_absorpt_correction_type psi-scan
_exptl_absorpt_process_details '(North <i>et al.</i>,  1968)'
_exptl_crystal_colour colorless
_exptl_crystal_density_diffrn 1.334
_exptl_crystal_density_method 'not measured'
_exptl_crystal_description block
_exptl_crystal_F_000 484
_exptl_crystal_size_max 0.30
_exptl_crystal_size_mid 0.10
_exptl_crystal_size_min 0.10
_refine_diff_density_max 0.668
_refine_diff_density_min -0.372
_refine_ls_extinction_method none
_refine_ls_goodness_of_fit_ref 1.064
_refine_ls_hydrogen_treatment constr
_refine_ls_matrix_type full
_refine_ls_number_parameters 289
_refine_ls_number_reflns 4473
_refine_ls_number_restraints 0
_refine_ls_restrained_S_all 1.064
_refine_ls_R_factor_all 0.1683
_refine_ls_R_factor_gt 0.0827
_refine_ls_shift/su_max 0.000
_refine_ls_shift/su_mean 0.000
_refine_ls_structure_factor_coef Fsqd
_refine_ls_weighting_details 'calc w=1/[\s^2^(Fo^2^)+(0.037P)^2^+0.89P] where P=(Fo^2^+2Fc^2^)/3'
_refine_ls_weighting_scheme calc
_refine_ls_wR_factor_gt 0.1488
_refine_ls_wR_factor_ref 0.1790
_reflns_number_gt 2028
_reflns_number_total 4473
_reflns_threshold_expression I>2\s(I)
_cod_data_source_file hk2336.cif
_cod_data_source_block I
_cod_database_code 2215993
_cod_database_fobs_code 2215993

loop_
_symmetry_equiv_pos_as_xyz
'x, y, z'
'-x, -y, -z'

loop_
_atom_site_type_symbol
_atom_site_label
_atom_site_fract_x
_atom_site_fract_y
_atom_site_fract_z
_atom_site_U_iso_or_equiv
_atom_site_adp_type
_atom_site_calc_flag
_atom_site_refinement_flags
_atom_site_occupancy
O O1 0.3738(5) -0.2031(3) 0.7085(3) 0.0770(11) Uani d . 1
O O2 0.6959(4) 0.1635(3) 0.8227(2) 0.0674(9) Uani d . 1
O O3 0.1682(4) 0.1486(2) 0.3487(2) 0.0544(8) Uani d . 1
O O4 0.0182(4) 0.1649(2) 0.1575(2) 0.0618(9) Uani d . 1
O O5 0.1340(5) 0.4105(3) 0.0536(2) 0.073 Uani d . 1
N N1 0.2816(5) 0.1636(3) 0.4531(2) 0.0578(11) Uani d . 1
N N2 0.1300(5) -0.0156(3) 0.3976(2) 0.0449(9) Uani d . 1
N N3 0.2857(5) 0.3462(3) 0.1901(3) 0.0601(11) Uani d . 1
H H3A 0.2880 0.2884 0.2197 0.072 Uiso calc R 1
C C1 0.2473(8) -0.2889(4) 0.6317(5) 0.102(2) Uani d . 1
H H1B 0.2419 -0.3582 0.6571 0.153 Uiso calc R 1
H H1C 0.2935 -0.2899 0.5680 0.153 Uiso calc R 1
H H1D 0.1208 -0.2766 0.6182 0.153 Uiso calc R 1
C C2 0.7412(7) 0.2758(4) 0.8085(4) 0.0839(18) Uani d . 1
H H2B 0.8343 0.3184 0.8688 0.126 Uiso calc R 1
H H2C 0.6266 0.3016 0.8001 0.126 Uiso calc R 1
H H2D 0.7935 0.2834 0.7470 0.126 Uiso calc R 1
C C3 0.5675(6) 0.0903(4) 0.7431(3) 0.0533(12) Uani d . 1
C C4 0.5289(6) -0.0181(4) 0.7583(3) 0.0601(13) Uani d . 1
H H4A 0.5905 -0.0374 0.8200 0.072 Uiso calc R 1
C C5 0.4015(6) -0.0979(4) 0.6841(3) 0.0526(12) Uani d . 1
C C6 0.3069(6) -0.0714(4) 0.5914(3) 0.0514(11) Uani d . 1
H H6A 0.2181 -0.1256 0.5414 0.062 Uiso calc R 1
C C7 0.3476(6) 0.0364(4) 0.5754(3) 0.0448(10) Uani d . 1
C C8 0.4766(6) 0.1189(4) 0.6499(3) 0.0493(11) Uani d . 1
H H8A 0.5019 0.1918 0.6380 0.059 Uiso calc R 1
C C9 0.2518(6) 0.0642(3) 0.4753(3) 0.0462(11) Uani d . 1
C C10 0.0835(6) 0.0413(3) 0.3235(3) 0.0436(10) Uani d . 1
C C11 -0.0464(5) -0.0039(3) 0.2205(3) 0.0385(10) Uani d . 1
C C12 -0.1374(6) -0.1151(3) 0.2040(3) 0.0543(12) Uani d . 1
H H12A -0.1090 -0.1578 0.2560 0.065 Uiso calc R 1
C C13 -0.2688(7) -0.1638(4) 0.1123(3) 0.0579(13) Uani d . 1
H H13A -0.3291 -0.2386 0.1018 0.070 Uiso calc R 1
C C14 -0.3091(7) -0.0993(4) 0.0366(3) 0.0615(13) Uani d . 1
H H14A -0.4016 -0.1307 -0.0246 0.074 Uiso calc R 1
C C15 -0.2177(6) 0.0085(3) 0.0487(3) 0.0516(12) Uani d . 1
H H15A -0.2460 0.0502 -0.0042 0.062 Uiso calc R 1
C C16 -0.0824(6) 0.0568(3) 0.1396(3) 0.0426(10) Uani d . 1
C C17 -0.0099(6) 0.2329(3) 0.0789(3) 0.0551(12) Uani d . 1
H H17A -0.1362 0.2469 0.0720 0.066 Uiso calc R 1
H H17B -0.0031 0.1962 0.0118 0.066 Uiso calc R 1
C C18 0.1413(7) 0.3383(4) 0.1084(3) 0.0623(14) Uani d . 1
C C19 0.4371(7) 0.4428(3) 0.2324(4) 0.0619(14) Uani d . 1
C C20 0.4323(9) 0.5036(4) 0.3245(4) 0.0835(18) Uani d . 1
C C21 0.5882(11) 0.5932(4) 0.3679(5) 0.107(3) Uani d . 1
H H21A 0.5907 0.6348 0.4308 0.129 Uiso calc R 1
C C22 0.7353(10) 0.6200(4) 0.3197(5) 0.103(3) Uani d . 1
H H22A 0.8349 0.6820 0.3495 0.124 Uiso calc R 1
C C23 0.7467(9) 0.5593(5) 0.2266(5) 0.096 Uani d . 1
H H23A 0.8520 0.5785 0.1959 0.115 Uiso calc R 1
C C24 0.5918(8) 0.4688(4) 0.1826(4) 0.0690(15) Uani d . 1
C C25 0.5993(8) 0.4040(4) 0.0840(5) 0.0942(19) Uani d . 1
H H25A 0.7151 0.4367 0.0623 0.141 Uiso calc R 1
H H25B 0.4895 0.4034 0.0302 0.141 Uiso calc R 1
H H25C 0.5981 0.3299 0.0955 0.141 Uiso calc R 1
C C26 0.2561(8) 0.4750(5) 0.3734(5) 0.097 Uani d . 1
H H26A 0.1659 0.4099 0.3333 0.146 Uiso calc R 1
H H26B 0.1961 0.5349 0.3733 0.146 Uiso calc R 1
H H26C 0.2959 0.4622 0.4444 0.146 Uiso calc R 1

loop_
_atom_site_aniso_label
_atom_site_aniso_U_11
_atom_site_aniso_U_22
_atom_site_aniso_U_33
_atom_site_aniso_U_12
_atom_site_aniso_U_13
_atom_site_aniso_U_23
O1 0.085(3) 0.067(2) 0.069(2) 0.014(2) -0.0115(19) 0.0325(19)
O2 0.055(2) 0.082(2) 0.0471(18) 0.0023(18) -0.0171(16) 0.0205(17)
O3 0.067(2) 0.0465(18) 0.0357(15) 0.0081(15) -0.0181(14) 0.0108(13)
O4 0.072(2) 0.0492(18) 0.0425(17) -0.0050(16) -0.0215(15) 0.0210(14)
O5 0.073 0.073 0.073 0.019 0.016 0.011
N1 0.069(3) 0.061(2) 0.0306(19) 0.013(2) -0.0184(18) 0.0103(17)
N2 0.042(2) 0.054(2) 0.0353(18) 0.0088(17) -0.0011(16) 0.0151(16)
N3 0.061(2) 0.043(2) 0.059(2) -0.0001(19) -0.018(2) 0.0212(18)
C1 0.101(5) 0.079(4) 0.112(5) 0.015(4) -0.014(4) 0.042(4)
C2 0.071(4) 0.082(4) 0.067(3) -0.017(3) -0.021(3) 0.021(3)
C3 0.043(3) 0.068(3) 0.044(2) 0.015(2) -0.006(2) 0.016(2)
C4 0.054(3) 0.081(4) 0.042(2) 0.021(3) -0.010(2) 0.029(2)
C5 0.049(3) 0.068(3) 0.046(3) 0.022(2) 0.006(2) 0.028(2)
C6 0.043(3) 0.064(3) 0.043(2) 0.011(2) -0.004(2) 0.020(2)
C7 0.041(2) 0.064(3) 0.032(2) 0.019(2) 0.0002(19) 0.015(2)
C8 0.047(3) 0.060(3) 0.039(2) 0.013(2) -0.001(2) 0.019(2)
C9 0.049(3) 0.055(3) 0.032(2) 0.015(2) -0.005(2) 0.016(2)
C10 0.045(3) 0.043(2) 0.038(2) 0.010(2) -0.0029(19) 0.0126(19)
C11 0.034(2) 0.041(2) 0.035(2) 0.0071(19) -0.0035(18) 0.0101(17)
C12 0.060(3) 0.054(3) 0.043(2) 0.011(2) -0.002(2) 0.017(2)
C13 0.070(3) 0.047(3) 0.043(3) -0.004(2) 0.002(2) 0.011(2)
C14 0.061(3) 0.065(3) 0.041(2) -0.002(3) -0.012(2) 0.010(2)
C15 0.052(3) 0.052(3) 0.038(2) -0.001(2) -0.010(2) 0.013(2)
C16 0.045(3) 0.038(2) 0.036(2) 0.002(2) -0.0033(19) 0.0117(18)
C17 0.050(3) 0.050(3) 0.057(3) 0.004(2) -0.008(2) 0.030(2)
C18 0.062(3) 0.054(3) 0.062(3) 0.006(2) -0.013(2) 0.040(2)
C19 0.062(3) 0.036(3) 0.066(3) -0.002(2) -0.023(3) 0.017(2)
C20 0.108(5) 0.050(3) 0.069(4) 0.014(3) -0.030(3) 0.010(3)
C21 0.177(7) 0.047(3) 0.062(4) 0.010(4) -0.036(4) 0.007(3)
C22 0.117(6) 0.050(4) 0.106(5) -0.009(3) -0.037(4) 0.041(4)
C23 0.096 0.096 0.096 0.025 0.021 0.014
C24 0.064(3) 0.034(3) 0.084(4) -0.007(2) -0.023(3) 0.013(3)
C25 0.080(4) 0.075(4) 0.120(5) 0.008(3) 0.011(4) 0.024(4)
C26 0.097 0.097 0.097 0.025 0.021 0.014

loop_
_atom_type_symbol
_atom_type_description
_atom_type_scat_dispersion_real
_atom_type_scat_dispersion_imag
_atom_type_scat_source
C C 0.0033 0.0016 'International Tables Vol C Tables 4.2.6.8 and 6.1.1.4'
H H 0.0000 0.0000 'International Tables Vol C Tables 4.2.6.8 and 6.1.1.4'
N N 0.0061 0.0033 'International Tables Vol C Tables 4.2.6.8 and 6.1.1.4'
O O 0.0106 0.0060 'International Tables Vol C Tables 4.2.6.8 and 6.1.1.4'

loop_
_geom_angle_atom_site_label_1
_geom_angle_atom_site_label_2
_geom_angle_atom_site_label_3
_geom_angle
C5 O1 C1 117.2(3)
C3 O2 C2 117.4(3)
C10 O3 N1 106.5(3)
C16 O4 C17 119.8(3)
C9 N1 O3 102.4(3)
C10 N2 C9 102.3(3)
C18 N3 C19 125.1(3)
C18 N3 H3A 117.4
C19 N3 H3A 117.4
O1 C1 H1B 109.5
O1 C1 H1C 109.5
H1B C1 H1C 109.5
O1 C1 H1D 109.5
H1B C1 H1D 109.5
H1C C1 H1D 109.5
O2 C2 H2B 109.5
O2 C2 H2C 109.5
H2B C2 H2C 109.5
O2 C2 H2D 109.5
H2B C2 H2D 109.5
H2C C2 H2D 109.5
O2 C3 C4 116.1(4)
O2 C3 C8 124.5(4)
C4 C3 C8 119.5(4)
C5 C4 C3 120.9(4)
C5 C4 H4A 119.6
C3 C4 H4A 119.6
C4 C5 O1 115.6(4)
C4 C5 C6 120.8(4)
O1 C5 C6 123.6(4)
C7 C6 C5 118.3(4)
C7 C6 H6A 120.8
C5 C6 H6A 120.8
C6 C7 C8 121.8(4)
C6 C7 C9 118.4(4)
C8 C7 C9 119.8(4)
C7 C8 C3 118.7(4)
C7 C8 H8A 120.6
C3 C8 H8A 120.6
N1 C9 N2 115.6(3)
N1 C9 C7 122.8(4)
N2 C9 C7 121.6(4)
N2 C10 O3 113.2(3)
N2 C10 C11 125.5(4)
O3 C10 C11 121.3(3)
C12 C11 C16 118.4(3)
C12 C11 C10 117.1(3)
C16 C11 C10 124.6(4)
C13 C12 C11 121.3(4)
C13 C12 H12A 119.3
C11 C12 H12A 119.3
C14 C13 C12 118.5(4)
C14 C13 H13A 120.8
C12 C13 H13A 120.8
C15 C14 C13 121.6(4)
C15 C14 H14A 119.2
C13 C14 H14A 119.2
C14 C15 C16 119.9(4)
C14 C15 H15A 120.0
C16 C15 H15A 120.0
O4 C16 C15 123.6(3)
O4 C16 C11 116.2(3)
C15 C16 C11 120.1(4)
O4 C17 C18 109.1(3)
O4 C17 H17A 109.9
C18 C17 H17A 109.9
O4 C17 H17B 109.9
C18 C17 H17B 109.9
H17A C17 H17B 108.3
O5 C18 N3 123.2(4)
O5 C18 C17 118.9(4)
N3 C18 C17 117.8(3)
C20 C19 C24 122.2(5)
C20 C19 N3 118.8(5)
C24 C19 N3 118.8(5)
C19 C20 C21 117.7(6)
C19 C20 C26 120.3(5)
C21 C20 C26 121.9(6)
C22 C21 C20 120.5(6)
C22 C21 H21A 119.8
C20 C21 H21A 119.8
C21 C22 C23 123.5(6)
C21 C22 H22A 118.3
C23 C22 H22A 118.3
C24 C23 C22 116.6(6)
C24 C23 H23A 121.7
C22 C23 H23A 121.7
C23 C24 C19 119.5(5)
C23 C24 C25 117.7(6)
C19 C24 C25 122.8(4)
C24 C25 H25A 109.5
C24 C25 H25B 109.5
H25A C25 H25B 109.5
C24 C25 H25C 109.5
H25A C25 H25C 109.5
H25B C25 H25C 109.5
C20 C26 H26A 109.5
C20 C26 H26B 109.5
H26A C26 H26B 109.5
C20 C26 H26C 109.5
H26A C26 H26C 109.5
H26B C26 H26C 109.5

loop_
_geom_bond_atom_site_label_1
_geom_bond_atom_site_label_2
_geom_bond_distance
O1 C5 1.374(5)
O1 C1 1.419(6)
O2 C3 1.365(5)
O2 C2 1.418(5)
O3 C10 1.332(4)
O3 N1 1.428(4)
O4 C16 1.366(4)
O4 C17 1.417(4)
O5 C18 1.217(4)
N1 C9 1.294(5)
N2 C10 1.302(4)
N2 C9 1.374(5)
N3 C18 1.331(5)
N3 C19 1.425(5)
N3 H3A 0.8600
C1 H1B 0.9600
C1 H1C 0.9600
C1 H1D 0.9600
C2 H2B 0.9600
C2 H2C 0.9600
C2 H2D 0.9600
C3 C4 1.374(6)
C3 C8 1.395(5)
C4 C5 1.364(6)
C4 H4A 0.9300
C5 C6 1.389(5)
C6 C7 1.370(5)
C6 H6A 0.9300
C7 C8 1.388(5)
C7 C9 1.478(5)
C8 H8A 0.9300
C10 C11 1.471(5)
C11 C12 1.384(5)
C11 C16 1.386(5)
C12 C13 1.374(5)
C12 H12A 0.9300
C13 C14 1.374(5)
C13 H13A 0.9300
C14 C15 1.350(5)
C14 H14A 0.9300
C15 C16 1.379(5)
C15 H15A 0.9300
C17 C18 1.484(5)
C17 H17A 0.9700
C17 H17B 0.9700
C19 C20 1.379(7)
C19 C24 1.402(7)
C20 C21 1.391(7)
C20 C26 1.533(8)
C21 C22 1.343(9)
C21 H21A 0.9300
C22 C23 1.406(8)
C22 H22A 0.9300
C23 C24 1.395(7)
C23 H23A 0.9300
C24 C25 1.481(7)
C25 H25A 0.9600
C25 H25B 0.9600
C25 H25C 0.9600
C26 H26A 0.9600
C26 H26B 0.9600
C26 H26C 0.9600

loop_
_geom_hbond_atom_site_label_D
_geom_hbond_atom_site_label_H
_geom_hbond_atom_site_label_A
_geom_hbond_distance_DH
_geom_hbond_distance_HA
_geom_hbond_distance_DA
_geom_hbond_angle_DHA
N3 H3A O4 0.8600 2.1700 2.582(5) 109.00
C6 H6A N2 0.9300 2.5200 2.850(5) 101.00
C12 H12A N2 0.9300 2.5300 2.864(5) 102.00
C26 H26A N3 0.9600 2.3700 2.846(7) 110.00

loop_
_geom_torsion_atom_site_label_1
_geom_torsion_atom_site_label_2
_geom_torsion_atom_site_label_3
_geom_torsion_atom_site_label_4
_geom_torsion
C10 O3 N1 C9 0.8(4)
C2 O2 C3 C4 178.9(4)
C2 O2 C3 C8 -1.0(7)
O2 C3 C4 C5 179.4(4)
C8 C3 C4 C5 -0.7(7)
C3 C4 C5 O1 -179.6(4)
C3 C4 C5 C6 -0.2(7)
C1 O1 C5 C4 -177.9(5)
C1 O1 C5 C6 2.7(7)
C4 C5 C6 C7 1.3(7)
O1 C5 C6 C7 -179.4(4)
C5 C6 C7 C8 -1.3(6)
C5 C6 C7 C9 178.0(4)
C6 C7 C8 C3 0.4(6)
C9 C7 C8 C3 -178.9(4)
O2 C3 C8 C7 -179.5(4)
C4 C3 C8 C7 0.6(7)
O3 N1 C9 N2 -0.4(5)
O3 N1 C9 C7 177.2(4)
C10 N2 C9 N1 -0.2(5)
C10 N2 C9 C7 -177.8(4)
C6 C7 C9 N1 -179.8(4)
C8 C7 C9 N1 -0.4(6)
C6 C7 C9 N2 -2.4(6)
C8 C7 C9 N2 177.0(4)
C9 N2 C10 O3 0.8(5)
C9 N2 C10 C11 -180.0(4)
N1 O3 C10 N2 -1.1(5)
N1 O3 C10 C11 179.7(4)
N2 C10 C11 C12 5.0(6)
O3 C10 C11 C12 -175.9(4)
N2 C10 C11 C16 -174.7(4)
O3 C10 C11 C16 4.4(6)
C16 C11 C12 C13 -3.6(6)
C10 C11 C12 C13 176.6(4)
C11 C12 C13 C14 -0.2(7)
C12 C13 C14 C15 2.6(8)
C13 C14 C15 C16 -1.0(8)
C17 O4 C16 C15 -2.0(6)
C17 O4 C16 C11 180.0(4)
C14 C15 C16 O4 179.1(4)
C14 C15 C16 C11 -2.9(7)
C12 C11 C16 O4 -176.7(4)
C10 C11 C16 O4 3.0(6)
C12 C11 C16 C15 5.2(6)
C10 C11 C16 C15 -175.1(4)
C16 O4 C17 C18 -168.9(4)
C19 N3 C18 O5 8.0(8)
C19 N3 C18 C17 -176.6(5)
O4 C17 C18 O5 -175.4(4)
O4 C17 C18 N3 9.0(6)
C18 N3 C19 C20 103.5(6)
C18 N3 C19 C24 -80.6(6)
C24 C19 C20 C21 -0.1(7)
N3 C19 C20 C21 175.6(4)
C24 C19 C20 C26 177.4(4)
N3 C19 C20 C26 -6.9(7)
C19 C20 C21 C22 1.4(8)
C26 C20 C21 C22 -176.0(5)
C20 C21 C22 C23 -2.4(9)
C21 C22 C23 C24 1.9(9)
C22 C23 C24 C19 -0.4(7)
C22 C23 C24 C25 179.5(5)
C20 C19 C24 C23 -0.4(7)
N3 C19 C24 C23 -176.1(4)
C20 C19 C24 C25 179.7(4)
N3 C19 C24 C25 4.0(7)

loop_
_cod_related_entry_id
_cod_related_entry_database
_cod_related_entry_code
1 ChemSpider 21121250
